data_7248439
loop_
_publ_author_name
'Mahmoudi, Ghodrat'
'Garc\'ia-Santos, Isabel'
'Fern\'andez-V\'azquez, Roi'
'Gomila, Rosa M.'
'Casti\~neiras, Alfonso'
'Doustkhah, Esmail'
'Zangrando, Ennio'
'Frontera, Antonio'

_publ_section_title
;
 Structural diversity and tetrel bonding significance in lead(ii)
 complexes with pyrazoylisonicotinoylhydrazone and varied anionic
 co-ligands
;
_journal_issue 19
_journal_name_full CrystEngComm
_journal_page_first 2526
_journal_page_last 2535
_journal_paper_doi 10.1039/D4CE00325J
_journal_volume 26
_journal_year 2024
_chemical_formula_moiety 'C11 H9 N7 O4 Pb'
_chemical_formula_sum 'C11 H9 N7 O4 Pb'
_chemical_formula_weight 510.44
_space_group_crystal_system monoclinic
_space_group_IT_number 14
_space_group_name_Hall '-P 2ybc'
_space_group_name_H-M_alt 'P 1 21/c 1'
_atom_sites_solution_hydrogens difmap
_audit_creation_method SHELXL-2019/2
_audit_update_record
;
2024-03-12 deposited with the CCDC.	2024-04-12 downloaded from the CCDC.
;
_cell_angle_alpha 90
_cell_angle_beta 104.3430(10)
_cell_angle_gamma 90
_cell_formula_units_Z 4
_cell_length_a 7.1282(3)
_cell_length_b 16.9244(6)
_cell_length_c 12.1283(5)
_cell_measurement_reflns_used 8032
_cell_measurement_temperature 250(2)
_cell_measurement_theta_max 29.77
_cell_measurement_theta_min 2.95
_cell_volume 1417.56(10)
_computing_cell_refinement 'APEX4 Software (Bruker, 2022)'
_computing_data_collection 'APEX4 Software (Bruker, 2022)'
_computing_data_reduction 'APEX4 Software (Bruker, 2022)'
_computing_molecular_graphics 'DIAMOND, Brandenburg,K.(1999)'
_computing_publication_material 'WinGX publication routines (Farrugia, 2012)'
_computing_structure_refinement 'SHELXL-2019/2 (Sheldrick, 2019)'
_computing_structure_solution 'SHELXS-2013 (Sheldrick, 2013)'
_diffrn_ambient_temperature 250(2)
_diffrn_measured_fraction_theta_full 1.000
_diffrn_measured_fraction_theta_max 1.000
_diffrn_measurement_device_type 'Bruker D8 VENTURE PHOTON III-14'
_diffrn_measurement_method 'omega and phi'
_diffrn_radiation_type MoK\a
_diffrn_radiation_wavelength 0.71073
_diffrn_reflns_av_R_equivalents 0.0705
_diffrn_reflns_av_unetI/netI 0.0323
_diffrn_reflns_Laue_measured_fraction_full 1.000
_diffrn_reflns_Laue_measured_fraction_max 1.000
_diffrn_reflns_limit_h_max 8
_diffrn_reflns_limit_h_min -8
_diffrn_reflns_limit_k_max 21
_diffrn_reflns_limit_k_min -21
_diffrn_reflns_limit_l_max 15
_diffrn_reflns_limit_l_min -15
_diffrn_reflns_number 27636
_diffrn_reflns_point_group_measured_fraction_full 1.000
_diffrn_reflns_point_group_measured_fraction_max 1.000
_diffrn_reflns_theta_full 25.242
_diffrn_reflns_theta_max 26.373
_diffrn_reflns_theta_min 2.407
_diffrn_source 'microfocus sealed tube'
_exptl_absorpt_coefficient_mu 11.936
_exptl_absorpt_correction_T_max 1.000
_exptl_absorpt_correction_T_min 0.676
_exptl_absorpt_correction_type multi-scan
_exptl_absorpt_process_details SADABS
_exptl_crystal_colour yellow
_exptl_crystal_density_diffrn 2.392
_exptl_crystal_description needle
_exptl_crystal_F_000 952
_exptl_crystal_size_max 0.170
_exptl_crystal_size_mid 0.030
_exptl_crystal_size_min 0.030
_refine_diff_density_max 2.266
_refine_diff_density_min -1.212
_refine_diff_density_rms 0.178
_refine_ls_extinction_method none
_refine_ls_goodness_of_fit_ref 1.228
_refine_ls_hydrogen_treatment mixed
_refine_ls_matrix_type full
_refine_ls_number_parameters 214
_refine_ls_number_reflns 2895
_refine_ls_number_restraints 7
_refine_ls_restrained_S_all 1.239
_refine_ls_R_factor_all 0.0415
_refine_ls_R_factor_gt 0.0341
_refine_ls_shift/su_max 0.001
_refine_ls_shift/su_mean 0.000
_refine_ls_structure_factor_coef Fsqd
_refine_ls_weighting_details 'w=1/[\s^2^(Fo^2^)+(0.0300P)^2^+7.7050P] where P=(Fo^2^+2Fc^2^)/3'
_refine_ls_weighting_scheme calc
_refine_ls_wR_factor_gt 0.0849
_refine_ls_wR_factor_ref 0.0883
_reflns_Friedel_coverage 0.000
_reflns_number_gt 2500
_reflns_number_total 2895
_reflns_threshold_expression 'I > 2\s(I)'
_cod_data_source_file d4ce00325j2.cif
_cod_data_source_block 4
_cod_depositor_comments 'Adding full bibliography for 7248436--7248439.cif.'
_cod_original_sg_symbol_H-M 'P 21/c'
_cod_database_code 7248439
_shelx_shelxl_version_number 2019/2
_shelx_space_group_comment
;
The symmetry employed for this shelxl refinement is uniquely defined
by the following loop, which should always be used as a source of
symmetry information in preference to the above space-group names.
They are only intended as comments.
;
_shelx_estimated_absorpt_t_min 0.236
_shelx_estimated_absorpt_t_max 0.716

loop_
_space_group_symop_operation_xyz
'x, y, z'
'-x, y+1/2, -z+1/2'
'-x, -y, -z'
'x, -y-1/2, z-1/2'

loop_
_atom_site_label
_atom_site_type_symbol
_atom_site_fract_x
_atom_site_fract_y
_atom_site_fract_z
_atom_site_U_iso_or_equiv
_atom_site_adp_type
_atom_site_occupancy
_atom_site_site_symmetry_order
_atom_site_calc_flag
_atom_site_refinement_flags_posn
_atom_site_refinement_flags_adp
_atom_site_refinement_flags_occupancy
_atom_site_disorder_assembly
_atom_site_disorder_group
Pb1 Pb 1.00564(4) 0.06221(2) 0.18386(2) 0.02918(11) Uani 1 1 d . . . . .
O1 O 0.8290(8) 0.1291(3) 0.0227(4) 0.0319(12) Uani 1 1 d . . . . .
N1 N 0.9673(10) -0.0943(4) 0.2448(5) 0.0288(14) Uani 1 1 d . . . . .
N2 N 0.8097(9) -0.0239(3) 0.0469(5) 0.0264(13) Uani 1 1 d . . . . .
N3 N 0.7116(9) 0.0092(3) -0.0578(5) 0.0285(14) Uani 1 1 d . . . . .
N4 N 0.9685(11) -0.2575(4) 0.2668(6) 0.0411(17) Uani 1 1 d . . . . .
N5 N 0.6579(11) -0.1385(4) -0.0316(6) 0.0333(16) Uani 1 1 d . . . . .
H5A H 0.602(13) -0.110(5) -0.086(8) 0.040 Uiso 1 1 d . U . . .
H5B H 0.642(13) -0.184(6) -0.032(7) 0.040 Uiso 1 1 d . U . . .
N6 N 0.4371(11) 0.2033(4) -0.3671(6) 0.0415(17) Uani 1 1 d . . . . .
N7 N 0.7482(12) 0.0840(4) 0.3426(6) 0.0419(16) Uani 1 1 d . U . . .
O2 O 0.7047(9) 0.0778(3) 0.2351(5) 0.0447(15) Uani 1 1 d . . . . .
O3 O 0.9188(14) 0.0813(6) 0.3958(7) 0.090(3) Uani 1 1 d . U . . .
O4 O 0.6171(14) 0.0949(5) 0.3929(7) 0.076(2) Uani 1 1 d . . . . .
C1 C 1.0540(12) -0.1295(5) 0.3413(7) 0.0352(18) Uani 1 1 d . . . . .
H1 H 1.118327 -0.098819 0.403872 0.042 Uiso 1 1 d R U . . .
C2 C 1.0505(13) -0.2102(5) 0.3521(7) 0.041(2) Uani 1 1 d . . . . .
H2 H 1.109323 -0.232955 0.422960 0.049 Uiso 1 1 d R U . . .
C3 C 0.8818(13) -0.2228(4) 0.1687(7) 0.0357(19) Uani 1 1 d . . . . .
H3 H 0.822426 -0.254008 0.105571 0.043 Uiso 1 1 d R U . . .
C4 C 0.8776(11) -0.1404(4) 0.1584(6) 0.0273(16) Uani 1 1 d . . . . .
C5 C 0.7765(11) -0.0991(4) 0.0530(6) 0.0266(15) Uani 1 1 d . . . . .
C6 C 0.7299(10) 0.0858(4) -0.0588(6) 0.0247(15) Uani 1 1 d . . . . .
C7 C 0.6278(11) 0.1259(4) -0.1654(6) 0.0264(15) Uani 1 1 d . . . . .
C8 C 0.5383(12) 0.0840(4) -0.2630(7) 0.0341(18) Uani 1 1 d . . . . .
H8 H 0.539617 0.028467 -0.262863 0.041 Uiso 1 1 d R U . . .
C9 C 0.4480(12) 0.1254(5) -0.3605(7) 0.0345(18) Uani 1 1 d . . . . .
H9 H 0.390732 0.096155 -0.426123 0.041 Uiso 1 1 d R U . . .
C10 C 0.5192(16) 0.2427(5) -0.2715(8) 0.055(3) Uani 1 1 d . . . . .
H10 H 0.512162 0.298117 -0.273556 0.066 Uiso 1 1 d R U . . .
C11 C 0.6129(14) 0.2075(5) -0.1707(7) 0.041(2) Uani 1 1 d . . . . .
H11 H 0.666124 0.238382 -0.106111 0.050 Uiso 1 1 d R U . . .

loop_
_atom_site_aniso_label
_atom_site_aniso_U_11
_atom_site_aniso_U_22
_atom_site_aniso_U_33
_atom_site_aniso_U_23
_atom_site_aniso_U_13
_atom_site_aniso_U_12
Pb1 0.03700(18) 0.02294(16) 0.02161(16) -0.00314(11) -0.00409(11) 0.00020(12)
O1 0.045(3) 0.017(2) 0.026(3) 0.000(2) -0.007(2) 0.000(2)
N1 0.040(4) 0.022(3) 0.021(3) -0.001(2) 0.000(3) 0.000(3)
N2 0.036(4) 0.018(3) 0.021(3) 0.000(2) 0.000(3) -0.001(2)
N3 0.039(4) 0.021(3) 0.020(3) 0.000(2) -0.004(3) -0.001(3)
N4 0.058(5) 0.024(3) 0.034(4) 0.009(3) -0.003(3) 0.003(3)
N5 0.051(4) 0.017(3) 0.024(3) -0.004(3) -0.007(3) -0.007(3)
N6 0.056(5) 0.031(4) 0.028(3) 0.009(3) -0.007(3) 0.003(3)
N7 0.059(4) 0.038(4) 0.029(4) 0.000(3) 0.013(3) -0.001(3)
O2 0.044(4) 0.039(3) 0.051(4) 0.009(3) 0.010(3) 0.002(3)
O3 0.080(5) 0.139(7) 0.044(4) -0.001(4) 0.003(4) 0.009(5)
O4 0.107(7) 0.072(5) 0.060(5) 0.001(4) 0.044(5) 0.004(5)
C1 0.038(5) 0.035(4) 0.026(4) -0.001(3) -0.006(3) 0.001(3)
C2 0.056(6) 0.035(4) 0.025(4) 0.009(3) -0.001(4) 0.002(4)
C3 0.050(5) 0.019(4) 0.033(4) -0.002(3) -0.001(4) 0.002(3)
C4 0.036(4) 0.024(4) 0.021(3) 0.004(3) 0.003(3) -0.005(3)
C5 0.038(4) 0.017(3) 0.022(3) 0.003(3) 0.001(3) -0.001(3)
C6 0.028(4) 0.021(3) 0.020(3) 0.002(3) -0.004(3) 0.004(3)
C7 0.030(4) 0.025(3) 0.022(3) 0.005(3) 0.002(3) -0.003(3)
C8 0.044(5) 0.019(4) 0.032(4) 0.005(3) -0.004(4) -0.001(3)
C9 0.039(5) 0.030(4) 0.027(4) -0.002(3) -0.006(3) -0.003(3)
C10 0.084(8) 0.025(4) 0.039(5) 0.013(4) -0.015(5) -0.002(4)
C11 0.062(6) 0.026(4) 0.027(4) 0.001(3) -0.005(4) 0.005(4)

loop_
_atom_type_symbol
_atom_type_description
_atom_type_scat_dispersion_real
_atom_type_scat_dispersion_imag
_atom_type_scat_source
C C 0.0033 0.0016 'International Tables Vol C Tables 4.2.6.8 and 6.1.1.4'
H H 0.0000 0.0000 'International Tables Vol C Tables 4.2.6.8 and 6.1.1.4'
N N 0.0061 0.0033 'International Tables Vol C Tables 4.2.6.8 and 6.1.1.4'
O O 0.0106 0.0060 'International Tables Vol C Tables 4.2.6.8 and 6.1.1.4'
Pb Pb -3.3944 10.1111 'International Tables Vol C Tables 4.2.6.8 and 6.1.1.4'

loop_
_geom_angle_atom_site_label_1
_geom_angle_atom_site_label_2
_geom_angle_atom_site_label_3
_geom_angle
_geom_angle_site_symmetry_1
_geom_angle_site_symmetry_3
_geom_angle_publ_flag
O1 Pb1 N2 67.19(18) . . ?
O1 Pb1 O2 80.3(2) . . ?
N2 Pb1 O2 80.8(2) . . ?
O1 Pb1 N1 127.95(17) . . ?
N2 Pb1 N1 61.57(18) . . ?
O2 Pb1 N1 83.26(19) . . ?
O1 Pb1 O3 121.0(2) . . ?
N2 Pb1 O3 118.9(3) . . ?
O2 Pb1 O3 48.2(2) . . ?
N1 Pb1 O3 78.9(2) . . ?
O1 Pb1 N3 93.36(17) . 3_755 ?
N2 Pb1 N3 75.85(19) . 3_755 ?
O2 Pb1 N3 156.43(19) . 3_755 ?
N1 Pb1 N3 82.93(17) . 3_755 ?
O3 Pb1 N3 145.5(2) . 3_755 ?
O1 Pb1 N4 71.30(17) . 2_755 ?
N2 Pb1 N4 136.98(19) . 2_755 ?
O2 Pb1 N4 81.7(2) . 2_755 ?
N1 Pb1 N4 152.79(19) . 2_755 ?
O3 Pb1 N4 74.1(3) . 2_755 ?
N3 Pb1 N4 117.96(18) 3_755 2_755 ?
O1 Pb1 N2 69.29(17) . 3_755 ?
N2 Pb1 N2 66.0(2) . 3_755 ?
O2 Pb1 N2 141.41(19) . 3_755 ?
N1 Pb1 N2 96.84(16) . 3_755 ?
O3 Pb1 N2 169.4(2) . 3_755 ?
N3 Pb1 N2 24.10(14) 3_755 3_755 ?
N4 Pb1 N2 109.03(17) 2_755 3_755 ?
O1 Pb1 Pb1 64.19(12) . 3_755 ?
N2 Pb1 Pb1 39.72(15) . 3_755 ?
O2 Pb1 Pb1 117.97(15) . 3_755 ?
N1 Pb1 Pb1 81.51(12) . 3_755 ?
O3 Pb1 Pb1 157.3(2) . 3_755 ?
N3 Pb1 Pb1 40.80(11) 3_755 3_755 ?
N4 Pb1 Pb1 125.64(13) 2_755 3_755 ?
N2 Pb1 Pb1 26.31(10) 3_755 3_755 ?
C6 O1 Pb1 116.4(4) . . ?
C1 N1 C4 117.3(6) . . ?
C1 N1 Pb1 127.5(5) . . ?
C4 N1 Pb1 114.1(4) . . ?
C5 N2 N3 112.6(6) . . ?
C5 N2 Pb1 129.9(5) . . ?
N3 N2 Pb1 117.4(4) . . ?
C6 N3 N2 112.1(5) . . ?
C2 N4 C3 116.7(7) . . ?
C5 N5 H5A 114(6) . . ?
C5 N5 H5B 125(7) . . ?
H5A N5 H5B 122(9) . . ?
C9 N6 C10 115.9(7) . . ?
O3 N7 O4 120.8(8) . . ?
O3 N7 O2 119.7(8) . . ?
O4 N7 O2 119.5(8) . . ?
N7 O2 Pb1 105.6(5) . . ?
N7 O3 Pb1 86.4(5) . . ?
N1 C1 C2 121.1(8) . . ?
N1 C1 H1 119.5 . . ?
C2 C1 H1 119.3 . . ?
N4 C2 C1 122.8(8) . . ?
N4 C2 H2 118.5 . . ?
C1 C2 H2 118.7 . . ?
N4 C3 C4 120.9(7) . . ?
N4 C3 H3 119.6 . . ?
C4 C3 H3 119.5 . . ?
N1 C4 C3 121.2(7) . . ?
N1 C4 C5 116.0(6) . . ?
C3 C4 C5 122.9(7) . . ?
N2 C5 N5 122.3(6) . . ?
N2 C5 C4 117.1(6) . . ?
N5 C5 C4 120.5(6) . . ?
O1 C6 N3 126.4(6) . . ?
O1 C6 C7 117.8(6) . . ?
N3 C6 C7 115.7(6) . . ?
C11 C7 C8 117.0(7) . . ?
C11 C7 C6 120.8(7) . . ?
C8 C7 C6 122.2(6) . . ?
C7 C8 C9 119.1(7) . . ?
C7 C8 H8 120.4 . . ?
C9 C8 H8 120.5 . . ?
N6 C9 C8 124.2(7) . . ?
N6 C9 H9 117.9 . . ?
C8 C9 H9 117.9 . . ?
N6 C10 C11 124.5(8) . . ?
N6 C10 H10 117.7 . . ?
C11 C10 H10 117.8 . . ?
C10 C11 C7 119.2(8) . . ?
C10 C11 H11 120.5 . . ?
C7 C11 H11 120.4 . . ?

loop_
_geom_bond_atom_site_label_1
_geom_bond_atom_site_label_2
_geom_bond_distance
_geom_bond_site_symmetry_2
_geom_bond_publ_flag
Pb1 O1 2.338(5) . ?
Pb1 N2 2.384(6) . ?
Pb1 O2 2.391(6) . ?
Pb1 N1 2.782(6) . ?
Pb1 O3 2.808(9) . ?
Pb1 N3 3.064(6) 3_755 ?
Pb1 N4 3.106(6) 2_755 ?
Pb1 N2 3.437(6) 3_755 ?
Pb1 Pb1 4.9145(5) 3_755 ?
O1 C6 1.291(8) . ?
N1 C1 1.323(9) . ?
N1 C4 1.335(9) . ?
N2 C5 1.300(9) . ?
N2 N3 1.405(8) . ?
N3 C6 1.304(9) . ?
N4 C2 1.324(11) . ?
N4 C3 1.333(10) . ?
N5 C5 1.336(9) . ?
N5 H5A 0.84(9) . ?
N5 H5B 0.78(9) . ?
N6 C9 1.322(10) . ?
N6 C10 1.339(11) . ?
N7 O3 1.228(11) . ?
N7 O4 1.250(10) . ?
N7 O2 1.268(9) . ?
C1 C2 1.373(11) . ?
C1 H1 0.9400 . ?
C2 H2 0.9400 . ?
C3 C4 1.399(10) . ?
C3 H3 0.9400 . ?
C4 C5 1.479(9) . ?
C6 C7 1.481(9) . ?
C7 C11 1.386(10) . ?
C7 C8 1.391(10) . ?
C8 C9 1.388(11) . ?
C8 H8 0.9400 . ?
C9 H9 0.9400 . ?
C10 C11 1.375(11) . ?
C10 H10 0.9400 . ?
C11 H11 0.9400 . ?

loop_
_geom_hbond_atom_site_label_D
_geom_hbond_atom_site_label_H
_geom_hbond_atom_site_label_A
_geom_hbond_distance_DH
_geom_hbond_distance_HA
_geom_hbond_distance_DA
_geom_hbond_angle_DHA
_geom_hbond_site_symmetry_A
_geom_hbond_publ_flag
N5 H5A O2 0.84(9) 2.52(9) 3.265(9) 148(8) 3_655 yes
N5 H5B N6 0.78(9) 2.26(9) 2.953(9) 149(8) 2_644 yes
C1 H1 O3 0.94 2.53 3.250(12) 134.0 3_756 yes
C2 H2 O1 0.94 2.44 3.129(9) 130.5 2_745 yes
C8 H8 O2 0.94 2.58 3.302(10) 133.6 3_655 yes
C10 H10 N5 0.94 2.60 3.138(10) 116.4 2_654 yes
C10 H10 O2 0.94 2.50 3.307(11) 144.4 4_565 yes

loop_
_geom_torsion_atom_site_label_1
_geom_torsion_atom_site_label_2
_geom_torsion_atom_site_label_3
_geom_torsion_atom_site_label_4
_geom_torsion
_geom_torsion_site_symmetry_1
_geom_torsion_site_symmetry_2
_geom_torsion_site_symmetry_3
_geom_torsion_site_symmetry_4
_geom_torsion_publ_flag
C5 N2 N3 C6 173.5(7) . . . . ?
Pb1 N2 N3 C6 -6.3(8) . . . . ?
O3 N7 O2 Pb1 0.0(10) . . . . ?
O4 N7 O2 Pb1 178.2(6) . . . . ?
O4 N7 O3 Pb1 -178.2(8) . . . . ?
O2 N7 O3 Pb1 0.0(8) . . . . ?
C4 N1 C1 C2 -0.4(12) . . . . ?
Pb1 N1 C1 C2 -167.6(6) . . . . ?
C3 N4 C2 C1 -2.2(14) . . . . ?
N1 C1 C2 N4 2.9(15) . . . . ?
C2 N4 C3 C4 -0.6(13) . . . . ?
C1 N1 C4 C3 -2.4(12) . . . . ?
Pb1 N1 C4 C3 166.6(6) . . . . ?
C1 N1 C4 C5 178.0(7) . . . . ?
Pb1 N1 C4 C5 -13.1(8) . . . . ?
N4 C3 C4 N1 3.0(13) . . . . ?
N4 C3 C4 C5 -177.4(8) . . . . ?
N3 N2 C5 N5 -1.4(11) . . . . ?
Pb1 N2 C5 N5 178.4(6) . . . . ?
N3 N2 C5 C4 178.2(6) . . . . ?
Pb1 N2 C5 C4 -2.0(10) . . . . ?
N1 C4 C5 N2 11.0(11) . . . . ?
C3 C4 C5 N2 -168.7(8) . . . . ?
N1 C4 C5 N5 -169.4(7) . . . . ?
C3 C4 C5 N5 10.9(12) . . . . ?
Pb1 O1 C6 N3 3.5(10) . . . . ?
Pb1 O1 C6 C7 -175.7(5) . . . . ?
N2 N3 C6 O1 1.9(11) . . . . ?
N2 N3 C6 C7 -178.9(6) . . . . ?
O1 C6 C7 C11 -10.3(12) . . . . ?
N3 C6 C7 C11 170.4(8) . . . . ?
O1 C6 C7 C8 171.5(7) . . . . ?
N3 C6 C7 C8 -7.8(11) . . . . ?
C11 C7 C8 C9 2.9(12) . . . . ?
C6 C7 C8 C9 -178.9(8) . . . . ?
C10 N6 C9 C8 -0.4(14) . . . . ?
C7 C8 C9 N6 -1.4(14) . . . . ?
C9 N6 C10 C11 0.7(16) . . . . ?
N6 C10 C11 C7 0.8(17) . . . . ?
C8 C7 C11 C10 -2.6(13) . . . . ?
C6 C7 C11 C10 179.1(9) . . . . ?
